data_8106131
loop_
_publ_author_name
'Z\'abransk\'y, Martin'
'Leitner, Zden\<ek'
'\<St\<epni\<cka, Petr'

_publ_section_title
;
 The crystal structure of (1R, 2R)-N 1,N
 2-diferrocenyl-1,2-cyclohexanedicarboxamide, C28H30Fe2N2O2
;
_journal_issue 2
_journal_name_full 'Zeitschrift f\"ur Kristallographie - New Crystal Structures'
_journal_page_first 295
_journal_page_last 298
_journal_paper_doi 10.1515/ncrs-2017-0294
_journal_volume 233
_journal_year 2018
_chemical_absolute_configuration rmad
_chemical_formula_moiety 'C28 H30 Fe2 N2 O2'
_chemical_formula_sum 'C28 H30 Fe2 N2 O2'
_chemical_formula_weight 538.24
_chemical_name_systematic
;
(1<i>R</i>, 2<i>R</i>)-<i>N</i>^1^,<i>N</i>^2^-diferrocenyl-1,2-
cyclohexanedicarboxamide
;
_space_group_crystal_system monoclinic
_space_group_IT_number 4
_space_group_name_Hall 'P 2yb'
_space_group_name_H-M_alt 'P 1 21 1'
_atom_sites_solution_hydrogens mixed
_atom_sites_solution_primary direct
_atom_sites_solution_secondary difmap
_audit_creation_method SHELXL-2017/1
_cell_angle_alpha 90
_cell_angle_beta 113.030(4)
_cell_angle_gamma 90
_cell_formula_units_Z 2
_cell_length_a 10.7490(10)
_cell_length_b 9.8370(8)
_cell_length_c 11.9621(13)
_cell_measurement_reflns_used 3694
_cell_measurement_temperature 150(2)
_cell_measurement_theta_max 25.41
_cell_measurement_theta_min 2.78
_cell_volume 1164.04(19)
_computing_cell_refinement 'SAINT V8.34A (Bruker, 2013)'
_computing_data_collection 'Bruker Instrument Service v2014.5.0.0'
_computing_data_reduction 'SAINT V8.34A (Bruker, 2013)'
_computing_molecular_graphics 'PLATON (Spek, 2009)'
_computing_publication_material 'PLATON (Spek, 2009)'
_computing_structure_refinement 'SHELXL-2017/1 (Sheldrick, 2015)'
_computing_structure_solution 'SHELXS-97 (Sheldrick, 2008)'
_diffrn_ambient_temperature 150(2)
_diffrn_measured_fraction_theta_full 1.000
_diffrn_measured_fraction_theta_max 1.000
_diffrn_measurement_device_type 'Bruker APEX-II CCD'
_diffrn_measurement_method '\f and \w scans'
_diffrn_radiation_monochromator graphite
_diffrn_radiation_source 'fine-focus sealed tube'
_diffrn_radiation_type MoK\a
_diffrn_radiation_wavelength 0.71073
_diffrn_reflns_av_R_equivalents 0.0379
_diffrn_reflns_av_unetI/netI 0.0615
_diffrn_reflns_Laue_measured_fraction_full 1.000
_diffrn_reflns_Laue_measured_fraction_max 1.000
_diffrn_reflns_limit_h_max 13
_diffrn_reflns_limit_h_min -14
_diffrn_reflns_limit_k_max 12
_diffrn_reflns_limit_k_min -12
_diffrn_reflns_limit_l_max 15
_diffrn_reflns_limit_l_min -14
_diffrn_reflns_number 13446
_diffrn_reflns_point_group_measured_fraction_full 0.999
_diffrn_reflns_point_group_measured_fraction_max 0.999
_diffrn_reflns_theta_full 25.242
_diffrn_reflns_theta_max 27.999
_diffrn_reflns_theta_min 2.059
_exptl_absorpt_coefficient_mu 1.276
_exptl_absorpt_correction_T_max 0.921
_exptl_absorpt_correction_T_min 0.726
_exptl_absorpt_correction_type numerical
_exptl_absorpt_process_details 'SADABS V2014/4 (Bruker, 2014)'
_exptl_crystal_colour orange
_exptl_crystal_density_diffrn 1.536
_exptl_crystal_description bar
_exptl_crystal_F_000 560
_exptl_crystal_size_max 0.27
_exptl_crystal_size_mid 0.07
_exptl_crystal_size_min 0.07
_refine_diff_density_max 0.410
_refine_diff_density_min -0.316
_refine_diff_density_rms 0.064
_refine_ls_abs_structure_details
;
 Flack x determined using 1950 quotients [(I+)-(I-)]/[(I+)+(I-)]
 (Parsons, Flack and Wagner, Acta Cryst. B69 (2013) 249-259).
;
_refine_ls_abs_structure_Flack -0.007(11)
_refine_ls_extinction_coef .
_refine_ls_extinction_method none
_refine_ls_goodness_of_fit_ref 0.980
_refine_ls_hydrogen_treatment constr
_refine_ls_matrix_type full
_refine_ls_number_parameters 307
_refine_ls_number_reflns 5616
_refine_ls_number_restraints 1
_refine_ls_restrained_S_all 0.980
_refine_ls_R_factor_all 0.0469
_refine_ls_R_factor_gt 0.0358
_refine_ls_shift/su_max 0.000
_refine_ls_shift/su_mean 0.000
_refine_ls_structure_factor_coef Fsqd
_refine_ls_weighting_details 'w=1/[\s^2^(Fo^2^)+(0.0233P)^2^] where P=(Fo^2^+2Fc^2^)/3'
_refine_ls_weighting_scheme calc
_refine_ls_wR_factor_gt 0.0581
_refine_ls_wR_factor_ref 0.0612
_reflns_Friedel_coverage 0.890
_reflns_Friedel_fraction_full 0.999
_reflns_Friedel_fraction_max 0.999
_reflns_number_gt 4852
_reflns_number_total 5616
_reflns_threshold_expression 'I > 2\s(I)'
_cod_data_source_file suppl_ncrs-2017-0294_suppl.cif
_cod_data_source_block I
_cod_original_sg_symbol_H-M 'P 21'
_cod_database_code 8106131
_shelx_space_group_comment
;
The symmetry employed for this shelxl refinement is uniquely defined
by the following loop, which should always be used as a source of
symmetry information in preference to the above space-group names.
They are only intended as comments.
;
_shelx_estimated_absorpt_t_min 0.726
_shelx_estimated_absorpt_t_max 0.921

loop_
_space_group_symop_operation_xyz
'x, y, z'
'-x, y+1/2, -z'

loop_
_atom_site_label
_atom_site_type_symbol
_atom_site_fract_x
_atom_site_fract_y
_atom_site_fract_z
_atom_site_U_iso_or_equiv
_atom_site_adp_type
_atom_site_occupancy
_atom_site_site_symmetry_order
_atom_site_calc_flag
_atom_site_refinement_flags_posn
_atom_site_refinement_flags_adp
_atom_site_refinement_flags_occupancy
_atom_site_disorder_assembly
_atom_site_disorder_group
Fe1 Fe 0.88602(5) 0.38170(5) 0.79243(5) 0.01641(13) Uani 1 1 d . . . . .
Fe2 Fe 0.52865(5) 0.43236(5) 0.11877(4) 0.01371(12) Uani 1 1 d . . . . .
O1 O 0.5748(2) 0.5912(2) 0.7324(2) 0.0183(6) Uani 1 1 d . . . . .
O2 O 0.4830(2) 0.5837(2) 0.3896(2) 0.0194(6) Uani 1 1 d . . . . .
N1 N 0.5021(2) 0.3849(3) 0.6469(2) 0.0133(6) Uani 1 1 d . . . . .
H1N H 0.531952 0.303423 0.652044 0.016 Uiso 1 1 d R U . . .
N2 N 0.4561(3) 0.3549(3) 0.3925(3) 0.0142(7) Uani 1 1 d . . . . .
H2N H 0.475329 0.278465 0.366529 0.017 Uiso 1 1 d R U . . .
C1 C 0.3777(3) 0.4357(4) 0.5533(3) 0.0144(7) Uani 1 1 d . . . . .
H1 H 0.391484 0.533035 0.536812 0.017 Uiso 1 1 calc R U . . .
C2 C 0.3465(3) 0.3537(4) 0.4360(3) 0.0156(8) Uani 1 1 d . . . . .
H2 H 0.334878 0.257055 0.455904 0.019 Uiso 1 1 calc R U . . .
C3 C 0.2119(3) 0.3977(4) 0.3366(3) 0.0216(10) Uani 1 1 d . . . . .
H3A H 0.221181 0.491098 0.309923 0.026 Uiso 1 1 calc R U . . .
H3B H 0.190171 0.336649 0.265659 0.026 Uiso 1 1 calc R U . . .
C4 C 0.0958(3) 0.3944(4) 0.3799(3) 0.0255(10) Uani 1 1 d . . . . .
H4A H 0.013208 0.431305 0.315366 0.031 Uiso 1 1 calc R U . . .
H4B H 0.077507 0.299044 0.395093 0.031 Uiso 1 1 calc R U . . .
C5 C 0.1282(3) 0.4765(4) 0.4948(4) 0.0225(9) Uani 1 1 d . . . . .
H5A H 0.053605 0.467283 0.523276 0.027 Uiso 1 1 calc R U . . .
H5B H 0.136505 0.573744 0.477667 0.027 Uiso 1 1 calc R U . . .
C6 C 0.2598(3) 0.4276(5) 0.5939(3) 0.0181(8) Uani 1 1 d . . . . .
H6A H 0.248785 0.332440 0.615304 0.022 Uiso 1 1 calc R U . . .
H6B H 0.280321 0.484074 0.667504 0.022 Uiso 1 1 calc R U . . .
C11 C 0.7128(3) 0.4004(4) 0.8204(3) 0.0179(9) Uani 1 1 d . . . . .
C12 C 0.8204(4) 0.4715(4) 0.9119(3) 0.0224(9) Uani 1 1 d . . . . .
H12 H 0.822256 0.566282 0.927844 0.027 Uiso 1 1 calc R U . . .
C13 C 0.9237(4) 0.3778(5) 0.9747(3) 0.0265(10) Uani 1 1 d . . . . .
H13 H 1.006472 0.398102 1.040434 0.032 Uiso 1 1 calc R U . . .
C14 C 0.8815(4) 0.2480(4) 0.9222(4) 0.0284(10) Uani 1 1 d . . . . .
H14 H 0.931480 0.165972 0.946343 0.034 Uiso 1 1 calc R U . . .
C15 C 0.7519(4) 0.2618(4) 0.8275(4) 0.0212(9) Uani 1 1 d . . . . .
H15 H 0.700042 0.190382 0.777329 0.025 Uiso 1 1 calc R U . . .
C16 C 0.8567(4) 0.4890(5) 0.6383(4) 0.0279(10) Uani 1 1 d . . . . .
H16 H 0.783432 0.548690 0.597609 0.033 Uiso 1 1 calc R U . . .
C17 C 0.9818(4) 0.5257(4) 0.7319(4) 0.0309(11) Uani 1 1 d . . . . .
H17 H 1.007085 0.614127 0.764890 0.037 Uiso 1 1 calc R U . . .
C18 C 1.0621(4) 0.4070(5) 0.7674(3) 0.0297(11) Uani 1 1 d . . . . .
H18 H 1.150844 0.401707 0.828668 0.036 Uiso 1 1 calc R U . . .
C19 C 0.9883(4) 0.2989(4) 0.6965(4) 0.0275(10) Uani 1 1 d . . . . .
H19 H 1.018325 0.207461 0.701042 0.033 Uiso 1 1 calc R U . . .
C20 C 0.8602(4) 0.3493(4) 0.6165(4) 0.0277(11) Uani 1 1 d . . . . .
H20 H 0.789707 0.297562 0.558595 0.033 Uiso 1 1 calc R U . . .
C21 C 0.5910(3) 0.4667(4) 0.7297(3) 0.0146(8) Uani 1 1 d . . . . .
C31 C 0.6027(3) 0.4477(4) 0.3020(3) 0.0154(8) Uani 1 1 d . . . . .
C32 C 0.6526(4) 0.5572(4) 0.2539(3) 0.0170(9) Uani 1 1 d . . . . .
H32 H 0.640052 0.651180 0.264531 0.020 Uiso 1 1 calc R U . . .
C33 C 0.7244(4) 0.5017(4) 0.1876(4) 0.0223(10) Uani 1 1 d . . . . .
H33 H 0.766680 0.552230 0.144558 0.027 Uiso 1 1 calc R U . . .
C34 C 0.7224(4) 0.3584(4) 0.1962(4) 0.0215(10) Uani 1 1 d . . . . .
H34 H 0.764504 0.296233 0.161145 0.026 Uiso 1 1 calc R U . . .
C35 C 0.6466(4) 0.3236(4) 0.2664(4) 0.0187(9) Uani 1 1 d . . . . .
H35 H 0.628304 0.234264 0.286154 0.022 Uiso 1 1 calc R U . . .
C36 C 0.3242(3) 0.4290(5) 0.0631(3) 0.0218(8) Uani 1 1 d . . . . .
H36 H 0.275888 0.433541 0.114697 0.026 Uiso 1 1 calc R U . . .
C37 C 0.3625(4) 0.5403(4) 0.0096(4) 0.0215(9) Uani 1 1 d . . . . .
H37 H 0.343985 0.633212 0.018562 0.026 Uiso 1 1 calc R U . . .
C38 C 0.4329(4) 0.4905(4) -0.0593(3) 0.0204(9) Uani 1 1 d . . . . .
H38 H 0.471022 0.543687 -0.104229 0.024 Uiso 1 1 calc R U . . .
C39 C 0.4368(4) 0.3484(4) -0.0498(4) 0.0244(10) Uani 1 1 d . . . . .
H39 H 0.477156 0.288360 -0.088109 0.029 Uiso 1 1 calc R U . . .
C40 C 0.3704(4) 0.3096(4) 0.0263(4) 0.0247(10) Uani 1 1 d . . . . .
H40 H 0.358958 0.219324 0.048827 0.030 Uiso 1 1 calc R U . . .
C41 C 0.5087(3) 0.4666(4) 0.3652(3) 0.0143(8) Uani 1 1 d . . . . .

loop_
_atom_site_aniso_label
_atom_site_aniso_U_11
_atom_site_aniso_U_22
_atom_site_aniso_U_33
_atom_site_aniso_U_23
_atom_site_aniso_U_13
_atom_site_aniso_U_12
Fe1 0.0127(2) 0.0178(3) 0.0173(3) 0.0010(2) 0.0043(2) 0.0001(2)
Fe2 0.0123(2) 0.0162(3) 0.0114(3) -0.0007(2) 0.00336(19) -0.0011(2)
O1 0.0219(13) 0.0140(14) 0.0182(15) -0.0014(11) 0.0070(11) 0.0010(11)
O2 0.0262(14) 0.0137(13) 0.0213(15) 0.0008(12) 0.0124(12) -0.0012(11)
N1 0.0125(13) 0.0140(14) 0.0115(15) -0.0012(14) 0.0026(11) 0.0036(13)
N2 0.0194(15) 0.0104(17) 0.0149(16) -0.0025(13) 0.0091(13) -0.0008(12)
C1 0.0143(15) 0.0132(16) 0.0141(18) 0.0030(18) 0.0038(14) -0.0012(17)
C2 0.0174(18) 0.016(2) 0.015(2) 0.0007(16) 0.0076(16) -0.0022(15)
C3 0.0151(16) 0.030(3) 0.0150(19) 0.0033(18) 0.0007(15) -0.0036(17)
C4 0.0149(17) 0.032(3) 0.024(2) 0.0041(19) 0.0012(16) -0.0032(18)
C5 0.0164(18) 0.028(2) 0.026(2) 0.0050(18) 0.0116(17) 0.0045(16)
C6 0.0153(16) 0.0227(19) 0.0182(19) 0.004(2) 0.0086(15) 0.0047(18)
C11 0.0143(16) 0.025(3) 0.0145(18) 0.0021(16) 0.0059(14) -0.0008(15)
C12 0.022(2) 0.027(2) 0.020(2) -0.0048(17) 0.0110(17) -0.0028(16)
C13 0.0182(18) 0.038(2) 0.019(2) 0.001(2) 0.0032(16) -0.005(2)
C14 0.020(2) 0.030(2) 0.032(3) 0.013(2) 0.0074(19) 0.0042(18)
C15 0.0185(19) 0.018(2) 0.023(2) 0.0069(17) 0.0041(17) -0.0038(16)
C16 0.028(2) 0.034(2) 0.025(3) 0.011(2) 0.014(2) 0.0101(19)
C17 0.040(3) 0.026(3) 0.038(3) -0.001(2) 0.027(2) -0.011(2)
C18 0.0157(17) 0.052(4) 0.023(2) -0.001(2) 0.0099(16) -0.0003(19)
C19 0.025(2) 0.033(3) 0.026(3) 0.001(2) 0.0110(19) 0.0108(18)
C20 0.021(2) 0.039(3) 0.020(2) -0.002(2) 0.0047(18) 0.0009(18)
C21 0.0204(18) 0.016(2) 0.0113(19) 0.0001(14) 0.0106(15) 0.0004(14)
C31 0.0141(16) 0.022(2) 0.0065(17) -0.0036(17) 0.0001(14) -0.0035(17)
C32 0.0143(18) 0.020(2) 0.013(2) -0.0010(16) 0.0011(16) -0.0053(15)
C33 0.0132(19) 0.036(3) 0.016(2) -0.0009(19) 0.0040(17) -0.0062(17)
C34 0.0110(18) 0.032(3) 0.021(2) -0.001(2) 0.0055(16) 0.0040(17)
C35 0.018(2) 0.020(2) 0.015(2) 0.0008(17) 0.0033(17) 0.0011(16)
C36 0.0127(16) 0.038(2) 0.0130(18) 0.001(2) 0.0033(14) -0.0018(19)
C37 0.017(2) 0.022(2) 0.019(2) -0.0009(17) 0.0000(17) 0.0053(16)
C38 0.017(2) 0.034(2) 0.009(2) 0.0003(17) 0.0043(16) -0.0013(17)
C39 0.025(2) 0.024(2) 0.018(2) -0.0099(17) 0.0011(18) 0.0055(17)
C40 0.022(2) 0.017(2) 0.022(3) 0.0033(18) -0.0052(19) -0.0069(17)
C41 0.0146(17) 0.017(2) 0.0070(18) 0.0014(14) -0.0005(14) 0.0003(14)

loop_
_atom_type_symbol
_atom_type_description
_atom_type_scat_dispersion_real
_atom_type_scat_dispersion_imag
_atom_type_scat_source
C C 0.0033 0.0016 'International Tables Vol C Tables 4.2.6.8 and 6.1.1.4'
H H 0.0000 0.0000 'International Tables Vol C Tables 4.2.6.8 and 6.1.1.4'
N N 0.0061 0.0033 'International Tables Vol C Tables 4.2.6.8 and 6.1.1.4'
O O 0.0106 0.0060 'International Tables Vol C Tables 4.2.6.8 and 6.1.1.4'
Fe Fe 0.3463 0.8444 'International Tables Vol C Tables 4.2.6.8 and 6.1.1.4'

loop_
_geom_angle_atom_site_label_1
_geom_angle_atom_site_label_2
_geom_angle_atom_site_label_3
_geom_angle
_geom_angle_site_symmetry_1
_geom_angle_site_symmetry_3
C11 Fe1 C12 41.24(14) . .
C11 Fe1 C15 40.99(15) . .
C12 Fe1 C15 68.69(16) . .
C11 Fe1 C20 114.98(15) . .
C12 Fe1 C20 148.43(16) . .
C15 Fe1 C20 107.58(17) . .
C11 Fe1 C16 105.99(16) . .
C12 Fe1 C16 115.99(18) . .
C15 Fe1 C16 128.09(16) . .
C20 Fe1 C16 40.24(16) . .
C11 Fe1 C17 128.25(17) . .
C12 Fe1 C17 108.06(18) . .
C15 Fe1 C17 166.77(16) . .
C20 Fe1 C17 68.05(18) . .
C16 Fe1 C17 40.68(17) . .
C11 Fe1 C19 149.35(16) . .
C12 Fe1 C19 169.01(16) . .
C15 Fe1 C19 117.77(17) . .
C20 Fe1 C19 40.83(16) . .
C16 Fe1 C19 68.01(17) . .
C17 Fe1 C19 67.74(18) . .
C11 Fe1 C18 167.77(17) . .
C12 Fe1 C18 130.38(16) . .
C15 Fe1 C18 150.97(17) . .
C20 Fe1 C18 68.11(16) . .
C16 Fe1 C18 68.21(16) . .
C17 Fe1 C18 40.51(17) . .
C19 Fe1 C18 39.99(16) . .
C11 Fe1 C14 68.73(15) . .
C12 Fe1 C14 68.15(17) . .
C15 Fe1 C14 40.64(15) . .
C20 Fe1 C14 130.41(18) . .
C16 Fe1 C14 167.41(18) . .
C17 Fe1 C14 151.38(17) . .
C19 Fe1 C14 110.30(18) . .
C18 Fe1 C14 119.14(16) . .
C11 Fe1 C13 68.83(14) . .
C12 Fe1 C13 40.46(16) . .
C15 Fe1 C13 68.34(16) . .
C20 Fe1 C13 169.46(19) . .
C16 Fe1 C13 149.88(18) . .
C17 Fe1 C13 118.12(18) . .
C19 Fe1 C13 131.45(16) . .
C18 Fe1 C13 110.39(15) . .
C14 Fe1 C13 40.36(18) . .
C31 Fe2 C40 121.75(17) . .
C31 Fe2 C35 41.36(15) . .
C40 Fe2 C35 105.42(16) . .
C31 Fe2 C36 105.83(14) . .
C40 Fe2 C36 40.71(16) . .
C35 Fe2 C36 120.24(16) . .
C31 Fe2 C39 158.98(16) . .
C40 Fe2 C39 40.62(17) . .
C35 Fe2 C39 122.85(16) . .
C36 Fe2 C39 68.08(16) . .
C31 Fe2 C37 121.81(16) . .
C40 Fe2 C37 67.96(14) . .
C35 Fe2 C37 156.88(17) . .
C36 Fe2 C37 40.38(16) . .
C39 Fe2 C37 67.42(15) . .
C31 Fe2 C38 158.26(16) . .
C40 Fe2 C38 68.06(16) . .
C35 Fe2 C38 159.96(15) . .
C36 Fe2 C38 68.01(15) . .
C39 Fe2 C38 40.07(15) . .
C37 Fe2 C38 40.16(15) . .
C31 Fe2 C32 40.81(15) . .
C40 Fe2 C32 159.16(18) . .
C35 Fe2 C32 68.77(14) . .
C36 Fe2 C32 123.60(16) . .
C39 Fe2 C32 159.16(17) . .
C37 Fe2 C32 109.11(16) . .
C38 Fe2 C32 123.95(16) . .
C31 Fe2 C33 68.50(16) . .
C40 Fe2 C33 158.00(17) . .
C35 Fe2 C33 68.47(17) . .
C36 Fe2 C33 160.74(17) . .
C39 Fe2 C33 123.70(17) . .
C37 Fe2 C33 125.76(16) . .
C38 Fe2 C33 110.06(16) . .
C32 Fe2 C33 40.30(15) . .
C31 Fe2 C34 68.78(16) . .
C40 Fe2 C34 121.48(17) . .
C35 Fe2 C34 40.79(16) . .
C36 Fe2 C34 156.68(17) . .
C39 Fe2 C34 108.39(16) . .
C37 Fe2 C34 161.55(17) . .
C38 Fe2 C34 125.12(16) . .
C32 Fe2 C34 67.98(16) . .
C33 Fe2 C34 40.29(15) . .
C21 N1 C1 122.4(3) . .
C21 N1 H1N 111.7 . .
C1 N1 H1N 125.6 . .
C41 N2 C2 124.8(3) . .
C41 N2 H2N 116.2 . .
C2 N2 H2N 117.3 . .
N1 C1 C6 111.3(3) . .
N1 C1 C2 109.2(3) . .
C6 C1 C2 110.6(3) . .
N1 C1 H1 108.6 . .
C6 C1 H1 108.6 . .
C2 C1 H1 108.6 . .
N2 C2 C3 111.7(3) . .
N2 C2 C1 113.7(3) . .
C3 C2 C1 111.3(3) . .
N2 C2 H2 106.6 . .
C3 C2 H2 106.6 . .
C1 C2 H2 106.6 . .
C4 C3 C2 112.3(3) . .
C4 C3 H3A 109.1 . .
C2 C3 H3A 109.1 . .
C4 C3 H3B 109.1 . .
C2 C3 H3B 109.1 . .
H3A C3 H3B 107.9 . .
C5 C4 C3 111.7(3) . .
C5 C4 H4A 109.3 . .
C3 C4 H4A 109.3 . .
C5 C4 H4B 109.3 . .
C3 C4 H4B 109.3 . .
H4A C4 H4B 107.9 . .
C4 C5 C6 110.6(3) . .
C4 C5 H5A 109.5 . .
C6 C5 H5A 109.5 . .
C4 C5 H5B 109.5 . .
C6 C5 H5B 109.5 . .
H5A C5 H5B 108.1 . .
C5 C6 C1 111.7(3) . .
C5 C6 H6A 109.3 . .
C1 C6 H6A 109.3 . .
C5 C6 H6B 109.3 . .
C1 C6 H6B 109.3 . .
H6A C6 H6B 107.9 . .
C15 C11 C12 107.0(3) . .
C15 C11 C21 128.5(3) . .
C12 C11 C21 124.3(3) . .
C15 C11 Fe1 69.7(2) . .
C12 C11 Fe1 69.5(2) . .
C21 C11 Fe1 121.6(2) . .
C13 C12 C11 108.7(3) . .
C13 C12 Fe1 70.9(2) . .
C11 C12 Fe1 69.3(2) . .
C13 C12 H12 125.7 . .
C11 C12 H12 125.7 . .
Fe1 C12 H12 125.7 . .
C12 C13 C14 107.7(3) . .
C12 C13 Fe1 68.6(2) . .
C14 C13 Fe1 69.5(2) . .
C12 C13 H13 126.2 . .
C14 C13 H13 126.2 . .
Fe1 C13 H13 127.2 . .
C13 C14 C15 108.2(4) . .
C13 C14 Fe1 70.1(2) . .
C15 C14 Fe1 68.9(2) . .
C13 C14 H14 125.9 . .
C15 C14 H14 125.9 . .
Fe1 C14 H14 126.7 . .
C14 C15 C11 108.4(4) . .
C14 C15 Fe1 70.4(2) . .
C11 C15 Fe1 69.3(2) . .
C14 C15 H15 125.8 . .
C11 C15 H15 125.8 . .
Fe1 C15 H15 126.0 . .
C20 C16 C17 108.1(4) . .
C20 C16 Fe1 69.8(3) . .
C17 C16 Fe1 69.8(2) . .
C20 C16 H16 126.0 . .
C17 C16 H16 126.0 . .
Fe1 C16 H16 126.0 . .
C18 C17 C16 107.8(4) . .
C18 C17 Fe1 69.8(2) . .
C16 C17 Fe1 69.5(2) . .
C18 C17 H17 126.1 . .
C16 C17 H17 126.1 . .
Fe1 C17 H17 126.2 . .
C19 C18 C17 108.1(3) . .
C19 C18 Fe1 70.0(2) . .
C17 C18 Fe1 69.7(2) . .
C19 C18 H18 125.9 . .
C17 C18 H18 125.9 . .
Fe1 C18 H18 126.0 . .
C18 C19 C20 108.3(4) . .
C18 C19 Fe1 70.1(2) . .
C20 C19 Fe1 69.4(2) . .
C18 C19 H19 125.9 . .
C20 C19 H19 125.9 . .
Fe1 C19 H19 126.3 . .
C16 C20 C19 107.8(4) . .
C16 C20 Fe1 69.9(3) . .
C19 C20 Fe1 69.8(2) . .
C16 C20 H20 126.1 . .
C19 C20 H20 126.1 . .
Fe1 C20 H20 125.7 . .
O1 C21 N1 123.1(3) . .
O1 C21 C11 120.5(3) . .
N1 C21 C11 116.4(3) . .
C32 C31 C35 107.8(3) . .
C32 C31 C41 123.2(4) . .
C35 C31 C41 128.6(4) . .
C32 C31 Fe2 70.7(2) . .
C35 C31 Fe2 69.6(2) . .
C41 C31 Fe2 120.1(2) . .
C33 C32 C31 108.0(4) . .
C33 C32 Fe2 69.9(2) . .
C31 C32 Fe2 68.5(2) . .
C33 C32 H32 126.0 . .
C31 C32 H32 126.0 . .
Fe2 C32 H32 127.2 . .
C32 C33 C34 108.5(4) . .
C32 C33 Fe2 69.8(2) . .
C34 C33 Fe2 69.9(2) . .
C32 C33 H33 125.7 . .
C34 C33 H33 125.7 . .
Fe2 C33 H33 126.1 . .
C33 C34 C35 108.1(4) . .
C33 C34 Fe2 69.8(2) . .
C35 C34 Fe2 68.7(2) . .
C33 C34 H34 126.0 . .
C35 C34 H34 126.0 . .
Fe2 C34 H34 127.1 . .
C34 C35 C31 107.5(4) . .
C34 C35 Fe2 70.5(2) . .
C31 C35 Fe2 69.1(2) . .
C34 C35 H35 126.2 . .
C31 C35 H35 126.2 . .
Fe2 C35 H35 125.8 . .
C37 C36 C40 107.7(3) . .
C37 C36 Fe2 70.4(2) . .
C40 C36 Fe2 69.4(2) . .
C37 C36 H36 126.2 . .
C40 C36 H36 126.2 . .
Fe2 C36 H36 125.6 . .
C38 C37 C36 108.4(4) . .
C38 C37 Fe2 70.0(2) . .
C36 C37 Fe2 69.2(2) . .
C38 C37 H37 125.8 . .
C36 C37 H37 125.8 . .
Fe2 C37 H37 126.6 . .
C39 C38 C37 107.8(4) . .
C39 C38 Fe2 69.6(3) . .
C37 C38 Fe2 69.8(2) . .
C39 C38 H38 126.1 . .
C37 C38 H38 126.1 . .
Fe2 C38 H38 126.1 . .
C38 C39 C40 108.4(4) . .
C38 C39 Fe2 70.4(2) . .
C40 C39 Fe2 69.1(2) . .
C38 C39 H39 125.8 . .
C40 C39 H39 125.8 . .
Fe2 C39 H39 126.3 . .
C36 C40 C39 107.8(3) . .
C36 C40 Fe2 69.9(2) . .
C39 C40 Fe2 70.3(2) . .
C36 C40 H40 126.1 . .
C39 C40 H40 126.1 . .
Fe2 C40 H40 125.3 . .
O2 C41 N2 123.4(3) . .
O2 C41 C31 119.4(3) . .
N2 C41 C31 117.2(3) . .

loop_
_geom_bond_atom_site_label_1
_geom_bond_atom_site_label_2
_geom_bond_distance
_geom_bond_site_symmetry_2
Fe1 C11 2.025(3) .
Fe1 C12 2.027(4) .
Fe1 C15 2.029(4) .
Fe1 C20 2.037(4) .
Fe1 C16 2.039(4) .
Fe1 C17 2.043(4) .
Fe1 C19 2.043(4) .
Fe1 C18 2.044(4) .
Fe1 C14 2.049(4) .
Fe1 C13 2.057(4) .
Fe2 C31 2.023(3) .
Fe2 C40 2.025(4) .
Fe2 C35 2.030(4) .
Fe2 C36 2.032(3) .
Fe2 C39 2.041(4) .
Fe2 C37 2.049(4) .
Fe2 C38 2.051(4) .
Fe2 C32 2.052(4) .
Fe2 C33 2.053(4) .
Fe2 C34 2.053(4) .
O1 C21 1.238(4) .
O2 C41 1.245(4) .
N1 C21 1.342(4) .
N1 C1 1.456(4) .
N1 H1N 0.8562 .
N2 C41 1.334(4) .
N2 C2 1.462(4) .
N2 H2N 0.8686 .
C1 C6 1.526(5) .
C1 C2 1.537(5) .
C1 H1 1.0000 .
C2 C3 1.533(4) .
C2 H2 1.0000 .
C3 C4 1.527(5) .
C3 H3A 0.9900 .
C3 H3B 0.9900 .
C4 C5 1.513(5) .
C4 H4A 0.9900 .
C4 H4B 0.9900 .
C5 C6 1.525(5) .
C5 H5A 0.9900 .
C5 H5B 0.9900 .
C6 H6A 0.9900 .
C6 H6B 0.9900 .
C11 C15 1.419(5) .
C11 C12 1.427(5) .
C11 C21 1.486(5) .
C12 C13 1.413(6) .
C12 H12 0.9500 .
C13 C14 1.416(6) .
C13 H13 0.9500 .
C14 C15 1.417(5) .
C14 H14 0.9500 .
C15 H15 0.9500 .
C16 C20 1.402(6) .
C16 C17 1.419(6) .
C16 H16 0.9500 .
C17 C18 1.415(6) .
C17 H17 0.9500 .
C18 C19 1.397(6) .
C18 H18 0.9500 .
C19 C20 1.423(5) .
C19 H19 0.9500 .
C20 H20 0.9500 .
C31 C32 1.421(5) .
C31 C35 1.431(5) .
C31 C41 1.492(5) .
C32 C33 1.414(5) .
C32 H32 0.9500 .
C33 C34 1.414(5) .
C33 H33 0.9500 .
C34 C35 1.423(6) .
C34 H34 0.9500 .
C35 H35 0.9500 .
C36 C37 1.409(6) .
C36 C40 1.411(6) .
C36 H36 0.9500 .
C37 C38 1.408(5) .
C37 H37 0.9500 .
C38 C39 1.402(5) .
C38 H38 0.9500 .
C39 C40 1.411(6) .
C39 H39 0.9500 .
C40 H40 0.9500 .

loop_
_geom_hbond_atom_site_label_D
_geom_hbond_atom_site_label_H
_geom_hbond_atom_site_label_A
_geom_hbond_site_symmetry_A
_geom_hbond_distance_DH
_geom_hbond_distance_HA
_geom_hbond_distance_DA
_geom_hbond_angle_DHA
N1 H1N O2 2_646 0.86 2.21 3.008(4) 155
N2 H2N O1 2_646 0.87 2.14 2.947(4) 154
C15 H15 O2 2_646 0.95 2.43 3.325(5) 158
C35 H35 O1 2_646 0.95 2.53 3.304(5) 138
